data_4085269
loop_
_publ_author_name
'Hicks, Jamie'
'Jones, Cameron'

_publ_section_title
;
 Low-Coordinate Cobalt(I) Complexes Stabilized by an Extremely Bulky Amide
 Ligand
;
_journal_issue 11
_journal_name_full Organometallics
_journal_page_first 2118
_journal_paper_doi 10.1021/om501233f
_journal_volume 34
_journal_year 2015
_chemical_formula_sum 'C94.5 H114 Co N7 Si'
_chemical_formula_weight 1434.95
_chemical_name_systematic
; 
 ? 
;
_space_group_IT_number 2
_symmetry_cell_setting triclinic
_symmetry_space_group_name_Hall '-P 1'
_symmetry_space_group_name_H-M 'P -1'
_atom_sites_solution_hydrogens geom
_atom_sites_solution_primary direct
_atom_sites_solution_secondary difmap
_audit_creation_method SHELXL-97
_cell_angle_alpha 96.68(3)
_cell_angle_beta 99.75(3)
_cell_angle_gamma 93.70(3)
_cell_formula_units_Z 2
_cell_length_a 10.501(2)
_cell_length_b 18.201(4)
_cell_length_c 21.760(4)
_cell_measurement_temperature 100(2)
_cell_volume 4056.0(15)
_computing_cell_refinement 'XDS (Kabsch, 1993)'
_computing_data_collection 'Blu-Ice (McPhillips, 2002)'
_computing_data_reduction 'XDS (Kabsch, 1993)'
_computing_molecular_graphics X-Seed
_computing_publication_material CifTAB
_computing_structure_refinement 'SHELXL-97 (Sheldrick, 1997)'
_computing_structure_solution 'SHELXS-97 (Sheldrick, 1990)'
_diffrn_ambient_temperature 100(2)
_diffrn_measured_fraction_theta_full 0.986
_diffrn_measured_fraction_theta_max 0.986
_diffrn_measurement_device_type 'ADSC Quantum 210r'
_diffrn_radiation_source 'Australian Synchrotron'
_diffrn_radiation_type Synchrotron
_diffrn_radiation_wavelength 0.71090
_diffrn_reflns_av_R_equivalents 0.0535
_diffrn_reflns_av_sigmaI/netI 0.0370
_diffrn_reflns_limit_h_max 12
_diffrn_reflns_limit_h_min -12
_diffrn_reflns_limit_k_max 22
_diffrn_reflns_limit_k_min -21
_diffrn_reflns_limit_l_max 26
_diffrn_reflns_limit_l_min -26
_diffrn_reflns_number 54486
_diffrn_reflns_theta_full 25.50
_diffrn_reflns_theta_max 25.50
_diffrn_reflns_theta_min 3.13
_exptl_absorpt_coefficient_mu 0.277
_exptl_absorpt_correction_T_max 0.980
_exptl_absorpt_correction_T_min 0.971
_exptl_absorpt_correction_type multi-scan
_exptl_absorpt_process_details XDS
_exptl_crystal_colour yellow-brown
_exptl_crystal_density_diffrn 1.175
_exptl_crystal_density_method 'not measured'
_exptl_crystal_description block
_exptl_crystal_F_000 1542
_exptl_crystal_size_max 0.10
_exptl_crystal_size_mid 0.10
_exptl_crystal_size_min 0.07
_refine_diff_density_max 1.128
_refine_diff_density_min -0.634
_refine_diff_density_rms 0.057
_refine_ls_extinction_method none
_refine_ls_goodness_of_fit_ref 1.026
_refine_ls_hydrogen_treatment constr
_refine_ls_matrix_type full
_refine_ls_number_parameters 945
_refine_ls_number_reflns 14896
_refine_ls_number_restraints 52
_refine_ls_restrained_S_all 1.039
_refine_ls_R_factor_all 0.0755
_refine_ls_R_factor_gt 0.0639
_refine_ls_shift/su_max 0.000
_refine_ls_shift/su_mean 0.000
_refine_ls_structure_factor_coef Fsqd
_refine_ls_weighting_details 'calc w=1/[\s^2^(Fo^2^)+(0.0808P)^2^+4.9004P] where P=(Fo^2^+2Fc^2^)/3'
_refine_ls_weighting_scheme calc
_refine_ls_wR_factor_gt 0.1620
_refine_ls_wR_factor_ref 0.1708
_reflns_number_gt 12520
_reflns_number_total 14896
_reflns_threshold_expression >2sigma(I)
_cod_data_source_file om501233f_si_002.cif
_cod_data_source_block compound1S
_cod_depositor_comments 'Adding full bibliography for 4085265--4085269.cif.'
_cod_original_cell_volume 4055.9(14)
_cod_original_sg_symbol_H-M P-1
_cod_original_formula_sum 'C94.50 H114 Co N7 Si'
_cod_database_code 4085269

loop_
_symmetry_equiv_pos_as_xyz
'x, y, z'
'-x, -y, -z'

loop_
_atom_site_label
_atom_site_type_symbol
_atom_site_fract_x
_atom_site_fract_y
_atom_site_fract_z
_atom_site_U_iso_or_equiv
_atom_site_adp_type
_atom_site_occupancy
_atom_site_symmetry_multiplicity
_atom_site_calc_flag
_atom_site_refinement_flags
_atom_site_disorder_assembly
_atom_site_disorder_group
Si1 Si 0.93496(6) 0.31632(4) 0.20782(3) 0.02565(16) Uani 1 1 d . . .
Co1 Co 1.56391(4) 0.21909(2) -0.234468(17) 0.03277(12) Uani 1 1 d . . .
N2 N 1.6984(2) 0.09138(11) -0.28633(10) 0.0298(5) Uani 1 1 d . . .
N3 N 1.6980(2) 0.08902(12) -0.18795(10) 0.0319(5) Uani 1 1 d . . .
C52 C 1.6542(2) 0.12730(14) -0.23660(12) 0.0306(5) Uani 1 1 d . . .
C6 C 1.2164(2) 0.24167(14) 0.30574(12) 0.0287(5) Uani 1 1 d . . .
C34 C 0.8422(3) 0.34358(15) 0.27353(12) 0.0315(5) Uani 1 1 d . . .
C21 C 1.2279(2) 0.26146(13) 0.13399(11) 0.0259(5) Uani 1 1 d . . .
H21 H 1.1423 0.2831 0.1311 0.031 Uiso 1 1 calc R . .
N1 N 1.0900(2) 0.31146(11) 0.23148(10) 0.0290(4) Uani 1 1 d . . .
C28 C 1.2102(2) 0.19583(13) 0.08236(11) 0.0263(5) Uani 1 1 d . . .
N7 N 1.4878(2) 0.36651(13) -0.27623(11) 0.0360(5) Uani 1 1 d . . .
C63 C 1.4029(3) 0.20720(14) -0.19793(13) 0.0322(6) Uani 1 1 d . . .
C2 C 1.2578(2) 0.23732(13) 0.19931(11) 0.0261(5) Uani 1 1 d . . .
C1 C 1.1830(2) 0.26471(13) 0.24492(11) 0.0257(5) Uani 1 1 d . . .
C74 C 1.5788(3) 0.32516(15) -0.24867(13) 0.0343(6) Uani 1 1 d . . .
C3 C 1.3553(3) 0.19087(14) 0.21445(12) 0.0315(5) Uani 1 1 d . . .
H3 H 1.4018 0.1730 0.1827 0.038 Uiso 1 1 calc R . .
C67 C 1.4848(3) 0.29486(14) -0.10255(13) 0.0319(5) Uani 1 1 d . . .
H67 H 1.5640 0.2889 -0.1219 0.038 Uiso 1 1 calc R . .
C41 C 0.8918(3) 0.15933(15) 0.18305(13) 0.0350(6) Uani 1 1 d . . .
H41 H 0.9669 0.1610 0.2146 0.042 Uiso 1 1 calc R . .
C33 C 1.3127(3) 0.17008(15) 0.05532(13) 0.0336(6) Uani 1 1 d . . .
H33 H 1.3973 0.1946 0.0687 0.040 Uiso 1 1 calc R . .
C7 C 1.1406(3) 0.27016(15) 0.35608(12) 0.0326(6) Uani 1 1 d . . .
H7 H 1.0566 0.2838 0.3329 0.039 Uiso 1 1 calc R . .
C60 C 1.7700(3) 0.03297(14) -0.26861(14) 0.0344(6) Uani 1 1 d . . .
N6 N 1.6855(2) 0.37394(15) -0.22815(12) 0.0436(6) Uani 1 1 d . . .
N4 N 1.2894(2) 0.16544(13) -0.22140(11) 0.0369(5) Uani 1 1 d . . .
C39 C 0.7248(3) 0.30650(16) 0.27875(13) 0.0345(6) Uani 1 1 d . . .
H39 H 0.6859 0.2677 0.2467 0.041 Uiso 1 1 calc R . .
C8 C 1.2043(3) 0.34107(15) 0.39665(13) 0.0378(6) Uani 1 1 d . . .
C53 C 1.6819(3) 0.11506(16) -0.34936(13) 0.0386(6) Uani 1 1 d . . .
H53 H 1.6936 0.0713 -0.3796 0.046 Uiso 1 1 calc R . .
C68 C 1.5173(3) 0.27188(17) -0.03705(13) 0.0398(6) Uani 1 1 d . . .
H68A H 1.4500 0.2861 -0.0129 0.060 Uiso 1 1 calc R . .
H68B H 1.6013 0.2968 -0.0156 0.060 Uiso 1 1 calc R . .
H68C H 1.5216 0.2180 -0.0404 0.060 Uiso 1 1 calc R . .
C31 C 1.1701(3) 0.07263(16) -0.01111(14) 0.0402(7) Uani 1 1 d . . .
H31 H 1.1564 0.0312 -0.0430 0.048 Uiso 1 1 calc R . .
C73 C 1.1952(3) 0.26406(19) -0.08099(15) 0.0443(7) Uani 1 1 d . . .
H73A H 1.1057 0.2428 -0.0848 0.066 Uiso 1 1 calc R . .
H73B H 1.1959 0.3177 -0.0822 0.066 Uiso 1 1 calc R . .
H73C H 1.2461 0.2546 -0.0411 0.066 Uiso 1 1 calc R . .
C23 C 1.2845(3) 0.36873(15) 0.07735(13) 0.0348(6) Uani 1 1 d . . .
H23 H 1.1972 0.3630 0.0558 0.042 Uiso 1 1 calc R . .
C51 C 0.8715(3) 0.45952(16) 0.17031(17) 0.0432(7) Uani 1 1 d . . .
H51 H 0.8597 0.4721 0.2125 0.052 Uiso 1 1 calc R . .
C27 C 1.4518(3) 0.33341(15) 0.15394(14) 0.0382(6) Uani 1 1 d . . .
H27 H 1.4804 0.3036 0.1858 0.046 Uiso 1 1 calc R . .
C25 C 1.4984(3) 0.43152(15) 0.09452(16) 0.0428(7) Uani 1 1 d . . .
H25 H 1.5579 0.4678 0.0844 0.051 Uiso 1 1 calc R . .
C45 C 0.7373(3) 0.22013(17) 0.11807(14) 0.0407(7) Uani 1 1 d . . .
H45 H 0.7050 0.2643 0.1048 0.049 Uiso 1 1 calc R . .
C32 C 1.2930(3) 0.10924(16) 0.00918(14) 0.0400(7) Uani 1 1 d . . .
H32 H 1.3640 0.0924 -0.0087 0.048 Uiso 1 1 calc R . .
C50 C 0.8548(3) 0.5126(2) 0.1294(2) 0.0583(9) Uani 1 1 d . . .
H50 H 0.8311 0.5602 0.1437 0.070 Uiso 1 1 calc R . .
C83 C 1.5373(4) 0.44045(17) -0.27200(16) 0.0515(8) Uani 1 1 d . . .
C47 C 0.9213(3) 0.3735(2) 0.08930(15) 0.0473(7) Uani 1 1 d . . .
H47 H 0.9439 0.3259 0.0742 0.057 Uiso 1 1 calc R . .
C79 C 1.3377(4) 0.3285(2) -0.37753(17) 0.0622(10) Uani 1 1 d . . .
H79A H 1.3308 0.3788 -0.3891 0.093 Uiso 1 1 calc R . .
H79B H 1.2575 0.2976 -0.3961 0.093 Uiso 1 1 calc R . .
H79C H 1.4110 0.3071 -0.3934 0.093 Uiso 1 1 calc R . .
C42 C 0.8290(3) 0.09084(16) 0.15515(16) 0.0428(7) Uani 1 1 d . . .
H42 H 0.8610 0.0464 0.1680 0.051 Uiso 1 1 calc R . .
C44 C 0.6752(3) 0.15239(19) 0.08990(16) 0.0497(8) Uani 1 1 d . . .
H44 H 0.6015 0.1504 0.0575 0.060 Uiso 1 1 calc R . .
C22 C 1.3247(2) 0.32250(13) 0.12251(12) 0.0286(5) Uani 1 1 d . . .
C38 C 0.6628(3) 0.32472(19) 0.32959(15) 0.0462(7) Uani 1 1 d . . .
H38 H 0.5827 0.2987 0.3319 0.055 Uiso 1 1 calc R . .
C59 C 1.8319(3) -0.01541(17) -0.31320(17) 0.0496(8) Uani 1 1 d . . .
H59A H 1.8773 -0.0525 -0.2909 0.074 Uiso 1 1 calc R . .
H59B H 1.8940 0.0151 -0.3305 0.074 Uiso 1 1 calc R . .
H59C H 1.7650 -0.0405 -0.3475 0.074 Uiso 1 1 calc R . .
C35 C 0.8956(3) 0.40012(19) 0.32147(15) 0.0475(7) Uani 1 1 d . . .
H35 H 0.9753 0.4268 0.3195 0.057 Uiso 1 1 calc R . .
C14 C 1.1048(3) 0.21161(16) 0.39559(14) 0.0401(7) Uani 1 1 d . . .
C9 C 1.3197(4) 0.37571(19) 0.38888(18) 0.0563(9) Uani 1 1 d . . .
H9 H 1.3638 0.3549 0.3572 0.068 Uiso 1 1 calc R . .
C69 C 1.4600(3) 0.37642(15) -0.10089(15) 0.0411(7) Uani 1 1 d . . .
H69A H 1.4494 0.3900 -0.1436 0.062 Uiso 1 1 calc R . .
H69B H 1.5337 0.4069 -0.0742 0.062 Uiso 1 1 calc R . .
H69C H 1.3809 0.3849 -0.0837 0.062 Uiso 1 1 calc R . .
C19 C 0.9928(4) 0.1641(2) 0.37462(17) 0.0554(9) Uani 1 1 d . . .
H19 H 0.9400 0.1685 0.3354 0.067 Uiso 1 1 calc R . .
C37 C 0.7180(4) 0.3801(2) 0.37608(16) 0.0572(9) Uani 1 1 d . . .
H37 H 0.6765 0.3925 0.4110 0.069 Uiso 1 1 calc R . .
C78 C 1.3590(3) 0.33186(19) -0.30688(15) 0.0437(7) Uani 1 1 d . . .
H78 H 1.3578 0.2790 -0.2983 0.052 Uiso 1 1 calc R . .
C56 C 1.6687(3) 0.11257(19) -0.12463(14) 0.0451(7) Uani 1 1 d . . .
H56 H 1.6035 0.1497 -0.1322 0.054 Uiso 1 1 calc R . .
C13 C 1.1420(4) 0.3733(2) 0.44276(16) 0.0582(9) Uani 1 1 d . . .
H13 H 1.0613 0.3509 0.4484 0.070 Uiso 1 1 calc R . .
N5 N 1.3798(2) 0.24609(12) -0.14383(10) 0.0288(4) Uani 1 1 d . . .
C24 C 1.3707(3) 0.42310(16) 0.06362(15) 0.0433(7) Uani 1 1 d . . .
H24 H 1.3420 0.4545 0.0330 0.052 Uiso 1 1 calc R . .
C46 C 0.9051(2) 0.38828(16) 0.15175(13) 0.0344(6) Uani 1 1 d . . .
C15 C 1.1815(4) 0.2024(2) 0.45256(16) 0.0577(9) Uani 1 1 d . . .
H15 H 1.2598 0.2332 0.4672 0.069 Uiso 1 1 calc R . .
C70 C 1.0625(3) 0.1402(2) -0.19566(17) 0.0522(8) Uani 1 1 d . . .
H70A H 1.0197 0.1537 -0.1598 0.078 Uiso 1 1 calc R . .
H70B H 1.0672 0.0863 -0.2018 0.078 Uiso 1 1 calc R . .
H70C H 1.0127 0.1556 -0.2336 0.078 Uiso 1 1 calc R . .
C54 C 1.5487(4) 0.1383(2) -0.36978(15) 0.0551(8) Uani 1 1 d . . .
H54A H 1.4840 0.0974 -0.3687 0.083 Uiso 1 1 calc R . .
H54B H 1.5405 0.1512 -0.4127 0.083 Uiso 1 1 calc R . .
H54C H 1.5344 0.1816 -0.3413 0.083 Uiso 1 1 calc R . .
C62 C 1.8321(3) -0.02026(18) -0.16447(17) 0.0501(8) Uani 1 1 d . . .
H62A H 1.8788 -0.0551 -0.1883 0.075 Uiso 1 1 calc R . .
H62B H 1.7653 -0.0480 -0.1478 0.075 Uiso 1 1 calc R . .
H62C H 1.8931 0.0085 -0.1296 0.075 Uiso 1 1 calc R . .
C57 C 1.7817(4) 0.1564(3) -0.08329(18) 0.0731(12) Uani 1 1 d . . .
H57A H 1.8501 0.1237 -0.0722 0.110 Uiso 1 1 calc R . .
H57B H 1.7549 0.1791 -0.0449 0.110 Uiso 1 1 calc R . .
H57C H 1.8146 0.1954 -0.1055 0.110 Uiso 1 1 calc R . .
C29 C 1.0874(3) 0.15844(14) 0.06145(12) 0.0306(5) Uani 1 1 d . . .
H29 H 1.0157 0.1752 0.0789 0.037 Uiso 1 1 calc R . .
C82 C 1.6604(4) 0.44492(18) -0.24210(17) 0.0555(9) Uani 1 1 d . . .
C4 C 1.3876(3) 0.16956(15) 0.27404(13) 0.0330(6) Uani 1 1 d . . .
C64 C 1.2806(4) 0.1117(2) -0.27854(16) 0.0537(8) Uani 1 1 d . . .
H64 H 1.3647 0.1207 -0.2933 0.064 Uiso 1 1 calc R . .
C65 C 1.2769(6) 0.0332(2) -0.2654(2) 0.0839(14) Uani 1 1 d . . .
H65A H 1.3484 0.0278 -0.2313 0.126 Uiso 1 1 calc R . .
H65B H 1.2857 0.0006 -0.3033 0.126 Uiso 1 1 calc R . .
H65C H 1.1942 0.0194 -0.2528 0.126 Uiso 1 1 calc R . .
C49 C 0.8721(3) 0.4966(2) 0.0688(2) 0.0629(11) Uani 1 1 d . . .
H49 H 0.8615 0.5332 0.0410 0.076 Uiso 1 1 calc R . .
C26 C 1.5388(3) 0.38740(16) 0.13978(16) 0.0435(7) Uani 1 1 d . . .
H26 H 1.6260 0.3936 0.1615 0.052 Uiso 1 1 calc R . .
C36 C 0.8336(4) 0.4182(2) 0.37244(17) 0.0627(10) Uani 1 1 d . . .
H36 H 0.8714 0.4569 0.4048 0.075 Uiso 1 1 calc R . .
C61 C 1.7694(3) 0.03137(15) -0.20687(14) 0.0354(6) Uani 1 1 d . . .
C48 C 0.9050(4) 0.4276(3) 0.04830(17) 0.0612(10) Uani 1 1 d . . .
H48 H 0.9169 0.4163 0.0060 0.073 Uiso 1 1 calc R . .
C58 C 1.5991(5) 0.0535(2) -0.0993(2) 0.0840(15) Uani 1 1 d . . .
H58A H 1.5272 0.0296 -0.1316 0.126 Uiso 1 1 calc R . .
H58B H 1.5649 0.0751 -0.0626 0.126 Uiso 1 1 calc R . .
H58C H 1.6588 0.0165 -0.0867 0.126 Uiso 1 1 calc R . .
C75 C 1.8068(4) 0.3495(3) -0.19444(19) 0.0723(12) Uani 1 1 d . . .
H75 H 1.7818 0.2955 -0.1950 0.087 Uiso 1 1 calc R . .
C77 C 1.8307(4) 0.3756(3) -0.12565(19) 0.0717(12) Uani 1 1 d . . .
H77A H 1.9072 0.3538 -0.1051 0.108 Uiso 1 1 calc R . .
H77B H 1.7550 0.3601 -0.1079 0.108 Uiso 1 1 calc R . .
H77C H 1.8458 0.4298 -0.1187 0.108 Uiso 1 1 calc R . .
C10 C 1.3723(5) 0.4408(2) 0.4270(2) 0.0793(13) Uani 1 1 d . . .
H10 H 1.4516 0.4645 0.4207 0.095 Uiso 1 1 calc R . .
C5 C 1.3156(3) 0.19616(15) 0.31877(13) 0.0328(6) Uani 1 1 d . . .
H5 H 1.3353 0.1825 0.3599 0.039 Uiso 1 1 calc R . .
C55 C 1.7864(4) 0.1758(2) -0.3521(2) 0.0685(11) Uani 1 1 d . . .
H55A H 1.7757 0.2202 -0.3239 0.103 Uiso 1 1 calc R . .
H55B H 1.7788 0.1878 -0.3952 0.103 Uiso 1 1 calc R . .
H55C H 1.8720 0.1585 -0.3389 0.103 Uiso 1 1 calc R . .
C16 C 1.1457(6) 0.1491(2) 0.4882(2) 0.0792(13) Uani 1 1 d . . .
H16 H 1.1989 0.1436 0.5270 0.095 Uiso 1 1 calc R . .
C18 C 0.9574(5) 0.1101(2) 0.4104(2) 0.0752(13) Uani 1 1 d . . .
H18 H 0.8813 0.0775 0.3955 0.090 Uiso 1 1 calc R . .
C40 C 0.8465(2) 0.22552(15) 0.16556(12) 0.0304(5) Uani 1 1 d . . .
C66 C 1.1789(5) 0.1266(2) -0.33146(17) 0.0705(11) Uani 1 1 d . . .
H66A H 1.0929 0.1125 -0.3225 0.106 Uiso 1 1 calc R . .
H66B H 1.1909 0.0974 -0.3705 0.106 Uiso 1 1 calc R . .
H66C H 1.1863 0.1795 -0.3360 0.106 Uiso 1 1 calc R . .
C76 C 1.9155(5) 0.3467(4) -0.2271(2) 0.0972(17) Uani 1 1 d . . .
H76A H 1.9463 0.3972 -0.2323 0.146 Uiso 1 1 calc R . .
H76B H 1.8883 0.3174 -0.2686 0.146 Uiso 1 1 calc R . .
H76C H 1.9855 0.3236 -0.2027 0.146 Uiso 1 1 calc R . .
C17 C 1.0328(6) 0.1042(2) 0.4673(3) 0.0849(15) Uani 1 1 d . . .
H17 H 1.0068 0.0688 0.4925 0.102 Uiso 1 1 calc R . .
C12 C 1.1960(5) 0.4379(2) 0.48077(18) 0.0761(13) Uani 1 1 d . . .
H12 H 1.1520 0.4591 0.5123 0.091 Uiso 1 1 calc R . .
C11 C 1.3110(5) 0.4714(2) 0.4735(2) 0.0778(13) Uani 1 1 d . . .
H11 H 1.3484 0.5152 0.5003 0.093 Uiso 1 1 calc R . .
C30 C 1.0685(3) 0.09747(15) 0.01589(13) 0.0364(6) Uani 1 1 d . . .
H30 H 0.9844 0.0723 0.0029 0.044 Uiso 1 1 calc R . .
C72 C 1.2531(3) 0.22921(15) -0.13430(13) 0.0330(6) Uani 1 1 d . . .
C71 C 1.1967(3) 0.17835(16) -0.18318(14) 0.0376(6) Uani 1 1 d . . .
C20 C 1.4958(3) 0.11992(18) 0.28873(15) 0.0451(7) Uani 1 1 d . . .
H20A H 1.5348 0.1082 0.2513 0.068 Uiso 1 1 calc R . .
H20B H 1.4607 0.0739 0.3013 0.068 Uiso 1 1 calc R . .
H20C H 1.5619 0.1455 0.3231 0.068 Uiso 1 1 calc R . .
C43 C 0.7203(3) 0.08735(18) 0.10888(17) 0.0491(8) Uani 1 1 d . . .
H43 H 0.6768 0.0407 0.0902 0.059 Uiso 1 1 calc R . .
C87 C 0.7041(7) 0.3560(6) 0.5760(4) 0.060(3) Uiso 0.530(8) 1 d PD A 1
H87 H 0.6299 0.3740 0.5903 0.072 Uiso 0.530(8) 1 calc PR A 1
C80 C 1.2493(4) 0.3641(3) -0.2781(2) 0.0779(14) Uani 1 1 d . . .
H80A H 1.2685 0.3649 -0.2324 0.117 Uiso 1 1 calc R . .
H80B H 1.1681 0.3334 -0.2952 0.117 Uiso 1 1 calc R . .
H80C H 1.2405 0.4148 -0.2882 0.117 Uiso 1 1 calc R . .
C84 C 1.4611(6) 0.5008(2) -0.2963(2) 0.0874(15) Uani 1 1 d . . .
H84A H 1.3922 0.5099 -0.2718 0.131 Uiso 1 1 calc R . .
H84B H 1.4224 0.4859 -0.3406 0.131 Uiso 1 1 calc R . .
H84C H 1.5186 0.5464 -0.2924 0.131 Uiso 1 1 calc R . .
C81 C 1.7568(5) 0.5116(2) -0.2248(3) 0.0910(17) Uani 1 1 d . . .
H81A H 1.7158 0.5555 -0.2379 0.137 Uiso 1 1 calc R . .
H81B H 1.8308 0.5038 -0.2461 0.137 Uiso 1 1 calc R . .
H81C H 1.7868 0.5192 -0.1792 0.137 Uiso 1 1 calc R . .
C98 C 0.5897(8) -0.0359(5) 0.5237(4) 0.112(4) Uiso 0.50 1 d PDU B -1
H98 H 0.6776 -0.0473 0.5305 0.134 Uiso 0.50 1 calc PR B -1
C86 C 0.6877(6) 0.3026(4) 0.5241(3) 0.060(2) Uiso 0.530(8) 1 d PD A 1
C92 C 0.6544(11) 0.0633(7) 0.4648(6) 0.195(9) Uiso 0.50 1 d PDU B -1
H92A H 0.6343 0.0572 0.4188 0.293 Uiso 0.50 1 calc PR B -1
H92B H 0.7381 0.0439 0.4785 0.293 Uiso 0.50 1 calc PR B -1
H92C H 0.6590 0.1161 0.4811 0.293 Uiso 0.50 1 calc PR B -1
C88 C 0.8262(8) 0.3836(6) 0.6076(5) 0.099(3) Uiso 0.530(8) 1 d PD A 1
H88 H 0.8366 0.4212 0.6427 0.119 Uiso 0.530(8) 1 calc PR A 1
C95 C 0.3275(6) -0.0033(4) 0.5043(3) 0.073(2) Uiso 0.50 1 d PDU B -1
H95 H 0.2393 0.0075 0.4980 0.088 Uiso 0.50 1 calc PR B -1
C93 C 0.5501(6) 0.0215(4) 0.4896(3) 0.0689(19) Uiso 0.50 1 d PDU B -1
C85 C 0.5568(8) 0.2733(6) 0.4852(4) 0.086(3) Uiso 0.530(8) 1 d PD A 1
H85A H 0.5117 0.2403 0.5086 0.128 Uiso 0.530(8) 1 calc PR A 1
H85B H 0.5691 0.2456 0.4455 0.128 Uiso 0.530(8) 1 calc PR A 1
H85C H 0.5050 0.3150 0.4764 0.128 Uiso 0.530(8) 1 calc PR A 1
C89 C 0.9349(6) 0.3550(5) 0.5868(4) 0.078(3) Uiso 0.530(8) 1 d PD A 1
H89 H 1.0200 0.3747 0.6063 0.093 Uiso 0.530(8) 1 calc PR A 1
C91 C 0.7946(7) 0.2741(4) 0.5028(3) 0.061(2) Uiso 0.530(8) 1 d PD A 1
H91 H 0.7844 0.2396 0.4657 0.073 Uiso 0.530(8) 1 calc PR A 1
C90 C 0.9164(7) 0.2979(6) 0.5375(5) 0.096(3) Uiso 0.530(8) 1 d PD A 1
H90 H 0.9894 0.2742 0.5271 0.115 Uiso 0.530(8) 1 calc PR A 1
C97 C 0.4971(8) -0.0753(4) 0.5471(4) 0.101(3) Uiso 0.50 1 d PDU B -1
H97 H 0.5218 -0.1145 0.5705 0.122 Uiso 0.50 1 calc PR B -1
C94 C 0.4258(8) 0.0389(4) 0.4791(3) 0.078(3) Uiso 0.50 1 d PDU B -1
H94 H 0.4024 0.0782 0.4555 0.093 Uiso 0.50 1 calc PR B -1
C96 C 0.3704(8) -0.0596(4) 0.5376(3) 0.082(3) Uiso 0.50 1 d PDU B -1
H96 H 0.3096 -0.0885 0.5547 0.099 Uiso 0.50 1 calc PR B -1
C89A C 0.7070(9) 0.2560(6) 0.4849(5) 0.097(4) Uiso 0.470(8) 1 d PD A 2
H89A H 0.6716 0.2198 0.4501 0.116 Uiso 0.470(8) 1 calc PR A 2
C85A C 0.8896(14) 0.4257(7) 0.6331(6) 0.125(5) Uiso 0.470(8) 1 d PD A 2
H85D H 0.8845 0.4735 0.6166 0.188 Uiso 0.470(8) 1 calc PR A 2
H85E H 0.9806 0.4152 0.6430 0.188 Uiso 0.470(8) 1 calc PR A 2
H85F H 0.8514 0.4279 0.6713 0.188 Uiso 0.470(8) 1 calc PR A 2
C87A C 0.8973(7) 0.3241(5) 0.5517(4) 0.072(3) Uiso 0.470(8) 1 d PD A 2
H87A H 0.9889 0.3336 0.5623 0.087 Uiso 0.470(8) 1 calc PR A 2
C86A C 0.8155(8) 0.3648(5) 0.5840(4) 0.075(3) Uiso 0.470(8) 1 d PD A 2
C90A C 0.6249(8) 0.2973(6) 0.5181(5) 0.095(4) Uiso 0.470(8) 1 d PD A 2
H90A H 0.5332 0.2883 0.5076 0.113 Uiso 0.470(8) 1 calc PR A 2
C88A C 0.8401(9) 0.2695(6) 0.5039(5) 0.079(3) Uiso 0.470(8) 1 d PD A 2
H88A H 0.8947 0.2396 0.4829 0.095 Uiso 0.470(8) 1 calc PR A 2
C91A C 0.6826(8) 0.3509(7) 0.5663(6) 0.065(4) Uiso 0.470(8) 1 d PD A 2
H91A H 0.6285 0.3798 0.5885 0.078 Uiso 0.470(8) 1 calc PR A 2

loop_
_atom_site_aniso_label
_atom_site_aniso_U_11
_atom_site_aniso_U_22
_atom_site_aniso_U_33
_atom_site_aniso_U_23
_atom_site_aniso_U_13
_atom_site_aniso_U_12
Si1 0.0265(3) 0.0273(3) 0.0243(3) 0.0006(3) 0.0082(3) 0.0057(3)
Co1 0.0345(2) 0.0313(2) 0.0356(2) 0.00599(15) 0.01212(15) 0.00761(15)
N2 0.0324(11) 0.0267(10) 0.0322(11) 0.0036(9) 0.0114(9) 0.0013(9)
N3 0.0330(12) 0.0305(11) 0.0342(12) 0.0090(9) 0.0099(9) -0.0007(9)
C52 0.0297(13) 0.0296(13) 0.0338(13) 0.0052(10) 0.0099(10) -0.0004(10)
C6 0.0289(13) 0.0298(12) 0.0267(12) 0.0004(10) 0.0059(10) 0.0006(10)
C34 0.0335(14) 0.0352(14) 0.0277(13) 0.0026(10) 0.0093(10) 0.0114(11)
C21 0.0263(12) 0.0251(12) 0.0266(12) 0.0013(9) 0.0072(9) 0.0034(9)
N1 0.0290(11) 0.0279(11) 0.0292(11) -0.0004(8) 0.0045(9) 0.0050(8)
C28 0.0315(13) 0.0241(12) 0.0249(12) 0.0047(9) 0.0079(10) 0.0028(9)
N7 0.0443(13) 0.0315(12) 0.0375(12) 0.0082(9) 0.0165(10) 0.0111(10)
C63 0.0350(14) 0.0274(13) 0.0369(14) 0.0108(10) 0.0082(11) 0.0076(10)
C2 0.0263(12) 0.0259(12) 0.0256(12) 0.0006(9) 0.0052(9) 0.0011(9)
C1 0.0240(12) 0.0241(11) 0.0274(12) -0.0009(9) 0.0043(9) -0.0014(9)
C74 0.0342(14) 0.0371(14) 0.0345(14) 0.0027(11) 0.0155(11) 0.0040(11)
C3 0.0318(13) 0.0317(13) 0.0321(13) 0.0016(10) 0.0097(10) 0.0052(10)
C67 0.0296(13) 0.0323(13) 0.0349(14) 0.0064(11) 0.0076(11) 0.0035(10)
C41 0.0325(14) 0.0356(14) 0.0371(14) 0.0027(11) 0.0094(11) 0.0005(11)
C33 0.0309(14) 0.0318(13) 0.0383(14) -0.0016(11) 0.0130(11) -0.0021(10)
C7 0.0367(14) 0.0364(14) 0.0252(12) 0.0008(10) 0.0086(11) 0.0051(11)
C60 0.0351(14) 0.0237(12) 0.0458(16) 0.0043(11) 0.0110(12) 0.0020(10)
N6 0.0404(14) 0.0473(14) 0.0429(14) -0.0055(11) 0.0175(11) -0.0042(11)
N4 0.0390(13) 0.0346(12) 0.0376(13) 0.0051(10) 0.0086(10) -0.0001(10)
C39 0.0339(14) 0.0410(15) 0.0330(14) 0.0092(11) 0.0122(11) 0.0116(11)
C8 0.0520(17) 0.0329(14) 0.0285(13) 0.0023(11) 0.0071(12) 0.0076(12)
C53 0.0484(17) 0.0385(15) 0.0312(14) 0.0054(11) 0.0130(12) 0.0026(12)
C68 0.0422(16) 0.0417(16) 0.0360(15) 0.0074(12) 0.0052(12) 0.0071(12)
C31 0.0501(17) 0.0310(14) 0.0383(15) -0.0064(11) 0.0140(13) -0.0025(12)
C73 0.0369(16) 0.0576(19) 0.0435(17) 0.0129(14) 0.0150(13) 0.0101(14)
C23 0.0370(15) 0.0302(13) 0.0366(14) 0.0034(11) 0.0060(11) 0.0008(11)
C51 0.0333(15) 0.0380(15) 0.062(2) 0.0154(14) 0.0128(13) 0.0057(12)
C27 0.0348(15) 0.0327(14) 0.0461(16) 0.0067(12) 0.0037(12) 0.0017(11)
C25 0.0422(16) 0.0256(13) 0.0612(19) 0.0004(13) 0.0170(14) -0.0049(11)
C45 0.0345(15) 0.0425(16) 0.0411(16) -0.0109(12) 0.0035(12) 0.0113(12)
C32 0.0399(16) 0.0371(15) 0.0442(16) -0.0064(12) 0.0199(13) 0.0009(12)
C50 0.0433(18) 0.0510(19) 0.089(3) 0.0343(19) 0.0164(18) 0.0099(15)
C83 0.080(3) 0.0307(15) 0.0516(19) 0.0077(13) 0.0303(18) 0.0096(15)
C47 0.0422(17) 0.066(2) 0.0394(16) 0.0172(15) 0.0124(13) 0.0161(15)
C79 0.063(2) 0.081(3) 0.0442(19) 0.0124(18) 0.0113(16) 0.0079(19)
C42 0.0403(16) 0.0322(14) 0.0571(19) 0.0005(13) 0.0168(14) 0.0013(12)
C44 0.0350(16) 0.0537(19) 0.0518(19) -0.0216(15) 0.0012(13) 0.0091(14)
C22 0.0317(13) 0.0222(12) 0.0318(13) -0.0022(10) 0.0097(10) 0.0025(10)
C38 0.0473(18) 0.0563(19) 0.0454(17) 0.0158(15) 0.0253(14) 0.0205(15)
C59 0.057(2) 0.0338(15) 0.063(2) -0.0001(14) 0.0270(16) 0.0097(14)
C35 0.0484(18) 0.0507(18) 0.0429(17) -0.0115(14) 0.0178(14) 0.0060(14)
C14 0.0505(17) 0.0371(15) 0.0354(15) -0.0007(12) 0.0202(13) 0.0012(13)
C9 0.057(2) 0.0406(17) 0.066(2) -0.0132(16) 0.0129(17) -0.0044(15)
C69 0.0493(17) 0.0308(14) 0.0440(16) 0.0073(12) 0.0088(13) 0.0028(12)
C19 0.059(2) 0.056(2) 0.053(2) -0.0083(16) 0.0312(17) -0.0074(16)
C37 0.068(2) 0.074(2) 0.0409(18) 0.0084(16) 0.0340(17) 0.0305(19)
C78 0.0365(16) 0.0563(19) 0.0431(16) 0.0146(14) 0.0112(13) 0.0140(13)
C56 0.0481(18) 0.0552(18) 0.0350(15) 0.0105(13) 0.0141(13) 0.0006(14)
C13 0.085(3) 0.053(2) 0.0376(17) -0.0088(14) 0.0248(17) 0.0025(18)
N5 0.0278(11) 0.0282(11) 0.0329(11) 0.0091(9) 0.0083(9) 0.0040(8)
C24 0.0507(18) 0.0301(14) 0.0498(17) 0.0083(12) 0.0103(14) -0.0004(12)
C46 0.0234(12) 0.0450(15) 0.0381(14) 0.0126(12) 0.0089(10) 0.0063(11)
C15 0.078(3) 0.056(2) 0.0423(18) 0.0160(15) 0.0142(17) 0.0000(18)
C70 0.0370(17) 0.060(2) 0.060(2) 0.0128(16) 0.0090(15) -0.0083(14)
C54 0.063(2) 0.066(2) 0.0350(16) 0.0023(15) 0.0050(15) 0.0110(17)
C62 0.0463(18) 0.0422(17) 0.064(2) 0.0223(15) 0.0062(15) 0.0063(14)
C57 0.057(2) 0.112(4) 0.045(2) -0.012(2) 0.0101(17) 0.005(2)
C29 0.0301(13) 0.0288(13) 0.0344(13) 0.0046(10) 0.0103(10) 0.0022(10)
C82 0.075(3) 0.0366(17) 0.057(2) -0.0081(14) 0.0335(19) -0.0115(16)
C4 0.0324(14) 0.0309(13) 0.0362(14) 0.0057(11) 0.0050(11) 0.0058(11)
C64 0.056(2) 0.055(2) 0.0473(19) -0.0068(15) 0.0134(15) -0.0049(16)
C65 0.118(4) 0.050(2) 0.074(3) -0.009(2) -0.003(3) 0.023(2)
C49 0.0393(18) 0.072(3) 0.086(3) 0.047(2) 0.0093(18) 0.0110(17)
C26 0.0318(15) 0.0299(14) 0.065(2) 0.0015(13) 0.0041(13) -0.0011(11)
C36 0.073(3) 0.071(2) 0.0416(18) -0.0194(17) 0.0177(17) 0.020(2)
C61 0.0315(14) 0.0286(13) 0.0468(16) 0.0114(11) 0.0064(12) -0.0011(10)
C48 0.050(2) 0.097(3) 0.0433(19) 0.0328(19) 0.0111(15) 0.0061(19)
C58 0.120(4) 0.062(2) 0.090(3) 0.015(2) 0.075(3) 0.000(2)
C75 0.0399(19) 0.117(4) 0.055(2) -0.011(2) 0.0110(16) 0.004(2)
C77 0.058(2) 0.100(3) 0.055(2) -0.002(2) 0.0150(18) -0.009(2)
C10 0.081(3) 0.053(2) 0.093(3) -0.022(2) 0.014(2) -0.014(2)
C5 0.0346(14) 0.0340(13) 0.0292(13) 0.0068(10) 0.0026(11) 0.0025(11)
C55 0.065(2) 0.082(3) 0.064(2) 0.041(2) 0.0123(19) -0.010(2)
C16 0.121(4) 0.066(3) 0.060(2) 0.026(2) 0.032(3) 0.004(3)
C18 0.089(3) 0.056(2) 0.087(3) -0.012(2) 0.057(3) -0.021(2)
C40 0.0284(13) 0.0346(13) 0.0294(13) -0.0027(10) 0.0116(10) 0.0058(10)
C66 0.094(3) 0.072(3) 0.0409(19) 0.0056(17) 0.0053(19) -0.009(2)
C76 0.078(3) 0.141(5) 0.075(3) -0.010(3) 0.025(2) 0.038(3)
C17 0.131(4) 0.056(2) 0.085(3) 0.022(2) 0.065(3) -0.001(3)
C12 0.131(4) 0.057(2) 0.041(2) -0.0142(17) 0.027(2) 0.016(3)
C11 0.121(4) 0.043(2) 0.058(2) -0.0147(18) 0.002(2) -0.004(2)
C30 0.0379(15) 0.0295(13) 0.0394(15) 0.0006(11) 0.0050(12) -0.0044(11)
C72 0.0276(13) 0.0381(14) 0.0374(14) 0.0155(11) 0.0091(11) 0.0055(11)
C71 0.0338(15) 0.0406(15) 0.0404(15) 0.0134(12) 0.0078(12) -0.0001(12)
C20 0.0437(17) 0.0479(17) 0.0465(17) 0.0120(14) 0.0070(13) 0.0176(14)
C43 0.0358(16) 0.0424(17) 0.065(2) -0.0195(15) 0.0171(14) -0.0052(13)
C80 0.047(2) 0.135(4) 0.058(2) 0.012(2) 0.0197(18) 0.035(2)
C84 0.147(5) 0.041(2) 0.086(3) 0.022(2) 0.037(3) 0.038(3)
C81 0.116(4) 0.054(2) 0.100(4) -0.024(2) 0.051(3) -0.038(3)

loop_
_atom_type_symbol
_atom_type_description
_atom_type_scat_dispersion_real
_atom_type_scat_dispersion_imag
_atom_type_scat_source
C C 0.0033 0.0016 'International Tables Vol C Tables 4.2.6.8 and 6.1.1.4'
H H 0.0000 0.0000 'International Tables Vol C Tables 4.2.6.8 and 6.1.1.4'
N N 0.0061 0.0033 'International Tables Vol C Tables 4.2.6.8 and 6.1.1.4'
Si Si 0.0817 0.0704 'International Tables Vol C Tables 4.2.6.8 and 6.1.1.4'
Co Co 0.3494 0.9721 'International Tables Vol C Tables 4.2.6.8 and 6.1.1.4'

loop_
_geom_angle_atom_site_label_1
_geom_angle_atom_site_label_2
_geom_angle_atom_site_label_3
_geom_angle
N1 Si1 C46 111.20(12)
N1 Si1 C40 113.74(11)
C46 Si1 C40 106.83(13)
N1 Si1 C34 114.27(12)
C46 Si1 C34 105.62(12)
C40 Si1 C34 104.51(12)
C52 Co1 C74 143.63(11)
C52 Co1 C63 111.37(11)
C74 Co1 C63 104.73(11)
C52 N2 C60 111.4(2)
C52 N2 C53 124.2(2)
C60 N2 C53 124.2(2)
C52 N3 C61 111.6(2)
C52 N3 C56 119.5(2)
C61 N3 C56 128.9(2)
N2 C52 N3 103.7(2)
N2 C52 Co1 127.46(19)
N3 C52 Co1 128.53(19)
C5 C6 C1 121.2(2)
C5 C6 C7 121.2(2)
C1 C6 C7 117.6(2)
C35 C34 C39 117.1(3)
C35 C34 Si1 119.6(2)
C39 C34 Si1 123.1(2)
C28 C21 C2 112.0(2)
C28 C21 C22 111.4(2)
C2 C21 C22 114.0(2)
C1 N1 Si1 144.45(18)
C33 C28 C29 117.9(2)
C33 C28 C21 122.6(2)
C29 C28 C21 119.5(2)
C74 N7 C83 110.8(3)
C74 N7 C78 120.5(2)
C83 N7 C78 128.7(3)
N4 C63 N5 103.9(2)
N4 C63 Co1 130.1(2)
N5 C63 Co1 125.9(2)
C3 C2 C1 121.0(2)
C3 C2 C21 121.3(2)
C1 C2 C21 117.8(2)
N1 C1 C6 122.6(2)
N1 C1 C2 121.7(2)
C6 C1 C2 115.6(2)
N7 C74 N6 104.4(2)
N7 C74 Co1 129.8(2)
N6 C74 Co1 125.7(2)
C4 C3 C2 122.7(2)
N5 C67 C69 112.2(2)
N5 C67 C68 113.0(2)
C69 C67 C68 112.4(2)
C42 C41 C40 121.2(3)
C32 C33 C28 120.9(3)
C14 C7 C8 111.7(2)
C14 C7 C6 113.4(2)
C8 C7 C6 113.5(2)
C61 C60 N2 106.8(2)
C61 C60 C59 130.1(3)
N2 C60 C59 123.2(3)
C74 N6 C82 111.0(3)
C74 N6 C75 120.8(3)
C82 N6 C75 128.2(3)
C63 N4 C71 111.6(2)
C63 N4 C64 119.3(3)
C71 N4 C64 129.0(3)
C38 C39 C34 121.9(3)
C9 C8 C13 118.2(3)
C9 C8 C7 123.2(3)
C13 C8 C7 118.6(3)
N2 C53 C54 112.2(2)
N2 C53 C55 110.5(3)
C54 C53 C55 111.7(3)
C30 C31 C32 118.9(3)
C24 C23 C22 120.8(3)
C50 C51 C46 122.4(3)
C22 C27 C26 121.2(3)
C26 C25 C24 119.9(3)
C44 C45 C40 121.9(3)
C33 C32 C31 120.5(3)
C49 C50 C51 120.3(4)
C82 C83 N7 107.0(3)
C82 C83 C84 128.7(4)
N7 C83 C84 124.3(4)
C46 C47 C48 121.4(3)
C43 C42 C41 120.2(3)
C45 C44 C43 120.0(3)
C27 C22 C23 118.1(2)
C27 C22 C21 123.1(2)
C23 C22 C21 118.9(2)
C37 C38 C39 119.6(3)
C34 C35 C36 120.9(3)
C19 C14 C15 118.0(3)
C19 C14 C7 119.7(3)
C15 C14 C7 122.3(3)
C8 C9 C10 120.5(4)
C14 C19 C18 120.7(4)
C38 C37 C36 120.1(3)
N7 C78 C79 112.8(3)
N7 C78 C80 113.2(3)
C79 C78 C80 113.2(3)
C58 C56 N3 113.4(3)
C58 C56 C57 118.6(4)
N3 C56 C57 111.2(3)
C8 C13 C12 120.7(4)
C63 N5 C72 111.6(2)
C63 N5 C67 119.9(2)
C72 N5 C67 128.4(2)
C25 C24 C23 120.0(3)
C47 C46 C51 115.9(3)
C47 C46 Si1 121.0(2)
C51 C46 Si1 123.0(2)
C16 C15 C14 121.1(4)
C30 C29 C28 121.0(2)
C83 C82 N6 106.8(3)
C83 C82 C81 128.8(4)
N6 C82 C81 124.4(4)
C3 C4 C5 116.7(2)
C3 C4 C20 121.0(3)
C5 C4 C20 122.4(3)
N4 C64 C65 113.0(3)
N4 C64 C66 113.1(3)
C65 C64 C66 114.7(3)
C50 C49 C48 119.6(3)
C25 C26 C27 120.0(3)
C37 C36 C35 120.3(3)
C60 C61 N3 106.5(2)
C60 C61 C62 128.8(3)
N3 C61 C62 124.7(3)
C49 C48 C47 120.4(4)
C76 C75 N6 117.0(4)
C76 C75 C77 119.1(4)
N6 C75 C77 112.9(3)
C11 C10 C9 120.7(4)
C6 C5 C4 122.7(2)
C17 C16 C15 119.8(5)
C17 C18 C19 119.7(4)
C41 C40 C45 117.2(3)
C41 C40 Si1 118.4(2)
C45 C40 Si1 124.4(2)
C18 C17 C16 120.6(4)
C11 C12 C13 120.9(4)
C12 C11 C10 118.9(4)
C31 C30 C29 120.8(3)
C71 C72 N5 106.1(2)
C71 C72 C73 128.7(3)
N5 C72 C73 125.1(3)
C72 C71 N4 106.8(2)
C72 C71 C70 128.5(3)
N4 C71 C70 124.6(3)
C42 C43 C44 119.5(3)
C88 C87 C86 121.3(5)
C97 C98 C93 117.5(6)
C87 C86 C91 120.6(5)
C87 C86 C85 123.8(7)
C91 C86 C85 115.6(6)
C87 C88 C89 118.6(5)
C96 C95 C94 116.1(5)
C94 C93 C98 122.6(5)
C94 C93 C92 121.5(6)
C98 C93 C92 115.9(6)
C90 C89 C88 119.2(5)
C90 C91 C86 117.8(5)
C89 C90 C91 122.0(5)
C96 C97 C98 121.9(6)
C93 C94 C95 119.6(5)
C97 C96 C95 122.3(5)
C88A C89A C90A 118.8(5)
C88A C87A C86A 117.5(5)
C91A C86A C87A 119.8(5)
C91A C86A C85A 127.6(9)
C87A C86A C85A 112.4(8)
C91A C90A C89A 117.6(5)
C87A C88A C89A 123.2(6)
C90A C91A C86A 123.0(5)

loop_
_geom_bond_atom_site_label_1
_geom_bond_atom_site_label_2
_geom_bond_distance
Si1 N1 1.634(2)
Si1 C46 1.897(3)
Si1 C40 1.897(3)
Si1 C34 1.899(3)
Co1 C52 1.973(3)
Co1 C74 1.991(3)
Co1 C63 1.996(3)
N2 C52 1.363(3)
N2 C60 1.394(3)
N2 C53 1.471(3)
N3 C52 1.366(3)
N3 C61 1.392(4)
N3 C56 1.483(4)
C6 C5 1.385(4)
C6 C1 1.429(4)
C6 C7 1.523(3)
C34 C35 1.392(4)
C34 C39 1.396(4)
C21 C28 1.521(3)
C21 C2 1.524(3)
C21 C22 1.528(3)
N1 C1 1.354(3)
C28 C33 1.393(4)
C28 C29 1.397(4)
N7 C74 1.357(4)
N7 C83 1.398(4)
N7 C78 1.469(4)
C63 N4 1.358(4)
C63 N5 1.368(3)
C2 C3 1.391(4)
C2 C1 1.432(3)
C74 N6 1.362(4)
C3 C4 1.390(4)
C67 N5 1.471(3)
C67 C69 1.521(4)
C67 C68 1.522(4)
C41 C42 1.393(4)
C41 C40 1.394(4)
C33 C32 1.385(4)
C7 C14 1.512(4)
C7 C8 1.522(4)
C60 C61 1.348(4)
C60 C59 1.493(4)
N6 C82 1.392(5)
N6 C75 1.479(5)
N4 C71 1.398(4)
N4 C64 1.476(4)
C39 C38 1.394(4)
C8 C9 1.375(5)
C8 C13 1.383(4)
C53 C54 1.498(5)
C53 C55 1.520(5)
C31 C30 1.379(4)
C31 C32 1.390(4)
C73 C72 1.495(4)
C23 C24 1.390(4)
C23 C22 1.396(4)
C51 C50 1.388(5)
C51 C46 1.398(4)
C27 C22 1.384(4)
C27 C26 1.394(4)
C25 C26 1.372(5)
C25 C24 1.385(5)
C45 C44 1.381(4)
C45 C40 1.397(4)
C50 C49 1.360(6)
C83 C82 1.338(6)
C83 C84 1.494(5)
C47 C46 1.395(4)
C47 C48 1.403(5)
C79 C78 1.509(5)
C42 C43 1.381(5)
C44 C43 1.384(5)
C38 C37 1.365(5)
C35 C36 1.396(4)
C14 C19 1.390(5)
C14 C15 1.394(5)
C9 C10 1.388(5)
C19 C18 1.393(6)
C37 C36 1.377(6)
C78 C80 1.520(5)
C56 C58 1.473(5)
C56 C57 1.484(5)
C13 C12 1.384(5)
N5 C72 1.401(3)
C15 C16 1.381(5)
C70 C71 1.497(4)
C62 C61 1.498(4)
C29 C30 1.379(4)
C82 C81 1.499(5)
C4 C5 1.393(4)
C4 C20 1.511(4)
C64 C65 1.488(6)
C64 C66 1.495(6)
C49 C48 1.369(6)
C75 C76 1.444(6)
C75 C77 1.490(5)
C10 C11 1.374(7)
C16 C17 1.372(7)
C18 C17 1.370(7)
C12 C11 1.359(7)
C72 C71 1.351(4)
C87 C88 1.382(6)
C87 C86 1.382(6)
C98 C97 1.370(6)
C98 C93 1.395(6)
C86 C91 1.392(6)
C86 C85 1.515(7)
C92 C93 1.504(6)
C88 C89 1.405(6)
C95 C96 1.379(6)
C95 C94 1.464(6)
C93 C94 1.350(6)
C89 C90 1.384(6)
C91 C90 1.384(6)
C97 C96 1.366(6)
C89A C88A 1.386(7)
C89A C90A 1.415(7)
C85A C86A 1.518(8)
C87A C88A 1.380(6)
C87A C86A 1.395(6)
C86A C91A 1.383(6)
C90A C91A 1.374(7)
